data_7218142
loop_
_publ_author_name
'Wang, Lei'
'Hu, Yanjing'
'Xu, Wenyan'
'pang, Yanyan'
'Liu, Faqian'
'Yang, Yu'

_publ_section_title
;
 Investigation of Hydrogen Bonding Patterns in A Series of Multi-component
 Molecular Solids Formed by Tetrabromoterephthalic Acid with Selected
 N-heterocycles
;
_journal_name_full 'RSC Adv.'
_journal_paper_doi 10.1039/C4RA08452G
_journal_year 2014
_chemical_formula_moiety '2(Br2 C4 O2), 3(H2 O), 2(C9 H8 N O)'
_chemical_formula_sum 'C26 H22 Br4 N2 O9'
_chemical_formula_weight 826.09
_chemical_name_systematic
;
 ?
;
_space_group_crystal_system triclinic
_space_group_IT_number 2
_space_group_name_Hall '-P 1'
_space_group_name_H-M_alt 'P -1'
_symmetry_space_group_name_Hall '-P 1'
_symmetry_space_group_name_H-M 'P -1'
_atom_sites_solution_hydrogens mixed
_atom_sites_solution_primary iterative
_audit_creation_date 2014-09-04
_audit_creation_method
;
Olex2 1.2
(compiled 2014.07.22 svn.r2960 for OlexSys, GUI svn.r4862)
;
_cell_angle_alpha 72.509(5)
_cell_angle_beta 86.189(5)
_cell_angle_gamma 73.802(5)
_cell_formula_units_Z 2
_cell_length_a 10.2368(6)
_cell_length_b 11.7277(7)
_cell_length_c 12.9747(7)
_cell_measurement_reflns_used 3707
_cell_measurement_temperature 293(2)
_cell_measurement_theta_max 27.6010
_cell_measurement_theta_min 3.1550
_cell_volume 1426.41(15)
_computing_cell_refinement
;
CrysAlisPro, Agilent Technologies,
Version 1.171.36.28 (release 01-02-2013 CrysAlis171 .NET)
(compiled Feb  1 2013,16:14:44)
;
_computing_data_collection
;
CrysAlisPro, Agilent Technologies,
Version 1.171.36.28 (release 01-02-2013 CrysAlis171 .NET)
(compiled Feb  1 2013,16:14:44)
;
_computing_data_reduction
;
CrysAlisPro, Agilent Technologies,
Version 1.171.36.28 (release 01-02-2013 CrysAlis171 .NET)
(compiled Feb  1 2013,16:14:44)
;
_computing_molecular_graphics 'Olex2 (Dolomanov et al., 2009)'
_computing_publication_material 'Olex2 (Dolomanov et al., 2009)'
_computing_structure_refinement 'ShelXL (Sheldrick, 2008)'
_computing_structure_solution 'olex2.solve (Bourhis et al., 2013)'
_diffrn_ambient_temperature 293(2)
_diffrn_detector_area_resol_mean 10.5095
_diffrn_measured_fraction_theta_full 0.999
_diffrn_measured_fraction_theta_max 0.879
_diffrn_measurement_details
;
  1 omega  -12.00   77.00   1.0000    4.3500
omega____ theta____ kappa____ phi______ frames
    -       11.5341   57.0000   90.0000 89

  2 omega  -61.00   36.00   1.0000    4.3500
omega____ theta____ kappa____ phi______ frames
    -       11.5341  -57.0000  -60.0000 97

  3 omega  -91.00   15.00   1.0000    4.3500
omega____ theta____ kappa____ phi______ frames
    -      -13.1747  -77.0000 -180.0000 106
;
_diffrn_measurement_device_type 'Xcalibur, Atlas, Gemini ultra'
_diffrn_measurement_method '\w scans'
_diffrn_orient_matrix_UB_11 -0.0347639000
_diffrn_orient_matrix_UB_12 0.0394932000
_diffrn_orient_matrix_UB_13 0.0309378000
_diffrn_orient_matrix_UB_21 0.0175810000
_diffrn_orient_matrix_UB_22 0.0510074000
_diffrn_orient_matrix_UB_23 -0.0378471000
_diffrn_orient_matrix_UB_31 -0.0607482000
_diffrn_orient_matrix_UB_32 0.0134665000
_diffrn_orient_matrix_UB_33 -0.0299501000
_diffrn_radiation_monochromator graphite
_diffrn_radiation_type MoK\a
_diffrn_radiation_wavelength 0.71073
_diffrn_reflns_av_R_equivalents 0.0236
_diffrn_reflns_av_unetI/netI 0.0544
_diffrn_reflns_Laue_measured_fraction_full 0.999
_diffrn_reflns_Laue_measured_fraction_max 0.879
_diffrn_reflns_limit_h_max 13
_diffrn_reflns_limit_h_min -13
_diffrn_reflns_limit_k_max 15
_diffrn_reflns_limit_k_min -15
_diffrn_reflns_limit_l_max 17
_diffrn_reflns_limit_l_min -13
_diffrn_reflns_number 10982
_diffrn_reflns_point_group_measured_fraction_full 0.999
_diffrn_reflns_point_group_measured_fraction_max 0.879
_diffrn_reflns_theta_full 25.242
_diffrn_reflns_theta_max 28.989
_diffrn_reflns_theta_min 2.396
_diffrn_source 'Enhance (Mo) X-ray Source'
_exptl_absorpt_coefficient_mu 5.699
_exptl_absorpt_correction_T_max 1.00000
_exptl_absorpt_correction_T_min 0.42976
_exptl_absorpt_correction_type multi-scan
_exptl_absorpt_process_details
;
CrysAlisPro, Agilent Technologies,
Version 1.171.36.28 (release 01-02-2013 CrysAlis171 .NET)
(compiled Feb  1 2013,16:14:44)
SADABS v.2.10 (Bruker,2003) was used for absorption correction.
R(int) for selected reflections was 0.1079 before and 0.0236 after
correction. The Ratio of minimum to maximum transmission is 0.42976.
The \l/2 correction factor is 0.0015
;
_exptl_crystal_colour colourless
_exptl_crystal_density_diffrn 1.923
_exptl_crystal_description block
_exptl_crystal_F_000 808
_exptl_crystal_size_max 0.24
_exptl_crystal_size_mid 0.18
_exptl_crystal_size_min 0.16
_refine_diff_density_max 0.424
_refine_diff_density_min -0.727
_refine_diff_density_rms 0.102
_refine_ls_extinction_method none
_refine_ls_goodness_of_fit_ref 1.007
_refine_ls_hydrogen_treatment mixed
_refine_ls_matrix_type full
_refine_ls_number_parameters 399
_refine_ls_number_reflns 6630
_refine_ls_number_restraints 0
_refine_ls_restrained_S_all 1.007
_refine_ls_R_factor_all 0.0746
_refine_ls_R_factor_gt 0.0399
_refine_ls_shift/su_max 0.001
_refine_ls_shift/su_mean 0.000
_refine_ls_structure_factor_coef Fsqd
_refine_ls_weighting_details
;
 w=1/[\s^2^(Fo^2^)+(0.0310P)^2^]
 where P=(Fo^2^+2Fc^2^)/3
;
_refine_ls_weighting_scheme calc
_refine_ls_wR_factor_gt 0.0697
_refine_ls_wR_factor_ref 0.0812
_reflns_Friedel_coverage 0.000
_reflns_number_gt 4535
_reflns_number_total 6630
_reflns_threshold_expression 'I > 2\s(I)'
_cod_data_source_file c4ra08452g2.cif
_cod_data_source_block d-hnsf-16
_cod_original_cell_volume 1426.42(15)
_cod_database_code 7218142
_shelxl_version_number 2013-2
_chemical_oxdiff_formula 'C1 N1 O1 Cd1'
_shelx_space_group_comment
;
The symmetry employed for this shelxl refinement is uniquely defined
by the following loop, which should always be used as a source of
symmetry information in preference to the above space-group names.
They are only intended as comments.
;
_reflns_odcompleteness_completeness 99.93
_reflns_odcompleteness_iscentric 1
_reflns_odcompleteness_theta 26.32
_olex2_refinement_description
;
1. Fixed Uiso
 At 1.2 times of:
  All C(H) groups
 At 1.5 times of:
  All O(H) groups, All O(H,H) groups
2.a Free rotating group:
 O9(H9A,H9B)
2.b Aromatic/amide H refined with riding coordinates:
 C16(H16), C22(H22), C23(H23), C25(H25), C26(H26), C29(H29), C31(H31),
 C33(H33), C34(H34), C37(H37), C38(H38), C40(H40)
2.c Idealised tetrahedral OH refined as rotating group:
 O5(H5), O6(H6)
;
_olex2_submission_special_instructions 'No special instructions were received'

loop_
_space_group_symop_operation_xyz
'x, y, z'
'-x, -y, -z'

loop_
_atom_site_label
_atom_site_type_symbol
_atom_site_fract_x
_atom_site_fract_y
_atom_site_fract_z
_atom_site_U_iso_or_equiv
_atom_site_adp_type
_atom_site_occupancy
_atom_site_site_symmetry_order
_atom_site_calc_flag
_atom_site_refinement_flags_posn
Br1 Br 0.60987(4) 0.36249(4) -0.25017(3) 0.04368(11) Uani 1 1 d .
Br2 Br 0.40149(4) 0.25718(3) -0.35758(3) 0.04501(12) Uani 1 1 d .
Br3 Br 0.39174(5) 0.07093(4) 0.22137(3) 0.05325(13) Uani 1 1 d .
Br4 Br 0.19632(4) -0.01849(4) 0.08327(4) 0.05784(13) Uani 1 1 d .
O8 O 0.1173(3) 0.6701(3) -0.2803(2) 0.0378(6) Uani 1 1 d .
O5 O 0.1533(3) 0.3733(2) 0.21326(17) 0.0430(6) Uani 1 1 d .
H5 H 0.2176 0.3625 0.2529 0.065 Uiso 1 1 calc GR
O6 O -0.0909(3) 0.0737(2) 0.2718(2) 0.0476(7) Uani 1 1 d .
H6 H -0.1447 0.0507 0.2441 0.071 Uiso 1 1 calc GR
O9 O 0.3742(3) 0.6877(3) -0.2593(3) 0.0592(8) Uani 1 1 d .
H9A H 0.3653 0.7271 -0.2128 0.089 Uiso 1 1 d G
H9B H 0.4567 0.6706 -0.2785 0.089 Uiso 1 1 d G
N2 N -0.0024(3) 0.3234(3) 0.0838(2) 0.0339(7) Uani 1 1 d .
O4 O 0.8106(3) 0.5607(2) -0.43638(18) 0.0407(6) Uani 1 1 d .
C11 C 0.1539(4) 0.3499(3) -0.0600(3) 0.0375(9) Uani 1 1 d .
O3 O 0.6460(2) 0.6467(2) -0.34024(18) 0.0431(6) Uani 1 1 d .
C13 C 0.1149(4) 0.3512(3) 0.0455(2) 0.0292(8) Uani 1 1 d .
C14 C 0.1978(4) 0.3786(3) 0.1122(3) 0.0331(8) Uani 1 1 d .
C15 C 0.0961(3) -0.0007(3) 0.3904(2) 0.0282(7) Uani 1 1 d .
C16 C 0.2046(4) -0.2200(3) 0.4625(3) 0.0458(10) Uani 1 1 d .
H16 H 0.2706 -0.2856 0.5058 0.055 Uiso 1 1 calc R
O2 O 0.6546(3) 0.1956(2) 0.0956(2) 0.0511(7) Uani 1 1 d .
C18 C 0.1992(4) -0.0967(3) 0.4553(2) 0.0328(8) Uani 1 1 d .
O7 O 0.0837(4) 0.4931(3) -0.3678(2) 0.0492(8) Uani 1 1 d .
C20 C 0.4562(3) 0.3993(3) -0.4382(2) 0.0282(7) Uani 1 1 d .
C21 C 0.3723(3) -0.0083(3) 0.0362(3) 0.0307(8) Uani 1 1 d .
C22 C 0.1126(4) -0.2423(3) 0.4056(3) 0.0496(10) Uani 1 1 d .
H22 H 0.1173 -0.3241 0.4106 0.060 Uiso 1 1 calc R
C23 C 0.2887(4) -0.0625(4) 0.5096(3) 0.0449(10) Uani 1 1 d .
H23 H 0.3583 -0.1239 0.5529 0.054 Uiso 1 1 calc R
C24 C 0.5813(3) 0.0385(3) 0.0577(2) 0.0304(8) Uani 1 1 d .
C25 C 0.2752(4) 0.3789(4) -0.0988(3) 0.0539(11) Uani 1 1 d .
H25 H 0.3023 0.3797 -0.1688 0.065 Uiso 1 1 calc R
C26 C -0.0833(4) 0.2943(3) 0.0261(3) 0.0445(10) Uani 1 1 d .
H26 H -0.1631 0.2762 0.0556 0.053 Uiso 1 1 calc R
O1 O 0.7433(3) -0.0008(3) 0.1927(2) 0.0732(10) Uani 1 1 d .
N1 N 0.0851(3) 0.1194(3) 0.3858(2) 0.0315(7) Uani 1 1 d .
C29 C 0.0667(5) 0.3187(3) -0.1217(3) 0.0496(11) Uani 1 1 d .
H29 H 0.0889 0.3173 -0.1920 0.060 Uiso 1 1 calc R
C30 C 0.0005(4) -0.0246(3) 0.3310(2) 0.0324(8) Uani 1 1 d .
C31 C 0.1706(4) 0.1490(3) 0.4386(3) 0.0379(9) Uani 1 1 d .
H31 H 0.1596 0.2318 0.4341 0.046 Uiso 1 1 calc R
C32 C 0.5896(3) 0.5433(3) -0.4546(2) 0.0294(8) Uani 1 1 d .
C33 C 0.3142(4) 0.4070(3) 0.0720(3) 0.0454(10) Uani 1 1 d .
H33 H 0.3684 0.4271 0.1147 0.054 Uiso 1 1 calc R
C34 C 0.2760(4) 0.0582(4) 0.5001(3) 0.0475(10) Uani 1 1 d .
H34 H 0.3379 0.0797 0.5350 0.057 Uiso 1 1 calc R
C35 C 0.6914(4) 0.5876(3) -0.4064(3) 0.0313(8) Uani 1 1 d .
C36 C 0.5442(3) 0.4429(3) -0.3938(2) 0.0295(8) Uani 1 1 d .
C37 C 0.3535(4) 0.4061(4) -0.0332(3) 0.0573(11) Uani 1 1 d .
H37 H 0.4345 0.4245 -0.0589 0.069 Uiso 1 1 calc R
C38 C -0.0488(5) 0.2911(4) -0.0779(3) 0.0511(11) Uani 1 1 d .
H38 H -0.1050 0.2699 -0.1182 0.061 Uiso 1 1 calc R
C39 C 0.4533(4) 0.0302(3) 0.0929(2) 0.0307(8) Uani 1 1 d .
C40 C 0.0113(4) -0.1468(3) 0.3399(3) 0.0432(9) Uani 1 1 d .
H40 H -0.0494 -0.1661 0.3019 0.052 Uiso 1 1 calc R
C41 C 0.6685(4) 0.0826(4) 0.1204(3) 0.0435(10) Uani 1 1 d .
H8A H 0.114(4) 0.619(3) -0.302(3) 0.038(12) Uiso 1 1 d .
H2 H -0.034(4) 0.325(3) 0.149(3) 0.057(12) Uiso 1 1 d .
H8B H 0.191(5) 0.679(4) -0.287(3) 0.057(15) Uiso 1 1 d .
H1 H 0.025(4) 0.181(3) 0.349(3) 0.049(12) Uiso 1 1 d .
H7A H 0.017(4) 0.513(4) -0.382(3) 0.039(14) Uiso 1 1 d .
H7B H 0.124(5) 0.475(4) -0.423(4) 0.075(16) Uiso 1 1 d .

loop_
_atom_site_aniso_label
_atom_site_aniso_U_11
_atom_site_aniso_U_22
_atom_site_aniso_U_33
_atom_site_aniso_U_23
_atom_site_aniso_U_13
_atom_site_aniso_U_12
Br1 0.0382(2) 0.0616(2) 0.03258(19) -0.01437(17) -0.00719(16) -0.01324(19)
Br2 0.0520(3) 0.0432(2) 0.0457(2) -0.01447(17) -0.00418(19) -0.01952(19)
Br3 0.0691(3) 0.0551(2) 0.0398(2) -0.02430(19) 0.0161(2) -0.0157(2)
Br4 0.0323(3) 0.0630(3) 0.0851(3) -0.0274(2) 0.0200(2) -0.0220(2)
O8 0.0347(18) 0.0444(16) 0.0402(14) -0.0189(13) 0.0050(12) -0.0140(14)
O5 0.0378(17) 0.0699(17) 0.0321(13) -0.0221(13) 0.0018(11) -0.0241(14)
O6 0.0502(19) 0.0458(15) 0.0509(15) -0.0147(13) -0.0210(14) -0.0141(13)
O9 0.0327(18) 0.086(2) 0.078(2) -0.0517(17) 0.0077(15) -0.0171(17)
N2 0.0323(19) 0.0400(17) 0.0300(16) -0.0071(14) -0.0009(14) -0.0140(14)
O4 0.0241(15) 0.0628(16) 0.0462(14) -0.0311(13) 0.0035(11) -0.0134(13)
C11 0.041(2) 0.045(2) 0.0284(17) -0.0128(16) 0.0027(16) -0.0127(18)
O3 0.0327(16) 0.0672(16) 0.0490(14) -0.0436(13) 0.0075(12) -0.0174(13)
C13 0.029(2) 0.0297(17) 0.0255(16) -0.0030(14) -0.0008(14) -0.0075(15)
C14 0.034(2) 0.0372(19) 0.0297(18) -0.0115(15) -0.0015(16) -0.0101(17)
C15 0.027(2) 0.0344(18) 0.0245(16) -0.0098(14) 0.0092(14) -0.0109(16)
C16 0.044(3) 0.035(2) 0.049(2) -0.0103(18) 0.0091(19) 0.0004(18)
O2 0.0472(19) 0.0484(16) 0.0702(17) -0.0276(14) -0.0035(14) -0.0205(14)
C18 0.028(2) 0.0348(19) 0.0295(17) -0.0070(15) 0.0091(15) -0.0030(16)
O7 0.033(2) 0.074(2) 0.0468(17) -0.0315(15) 0.0008(15) -0.0093(17)
C20 0.0221(19) 0.0324(17) 0.0348(17) -0.0185(15) 0.0024(14) -0.0058(14)
C21 0.0208(19) 0.0287(17) 0.0415(19) -0.0073(15) 0.0027(15) -0.0089(15)
C22 0.057(3) 0.035(2) 0.060(2) -0.022(2) 0.021(2) -0.012(2)
C23 0.028(2) 0.059(3) 0.039(2) -0.0092(19) -0.0035(17) -0.0027(19)
C24 0.030(2) 0.0268(17) 0.0355(18) -0.0089(15) -0.0053(16) -0.0085(15)
C25 0.052(3) 0.080(3) 0.034(2) -0.019(2) 0.0133(19) -0.026(2)
C26 0.040(3) 0.053(2) 0.042(2) -0.0075(18) -0.0082(18) -0.022(2)
O1 0.077(2) 0.0610(18) 0.084(2) -0.0167(17) -0.049(2) -0.0163(17)
N1 0.0307(18) 0.0318(16) 0.0315(15) -0.0087(14) 0.0009(13) -0.0086(14)
C29 0.060(3) 0.062(3) 0.0312(19) -0.0155(19) -0.0014(19) -0.022(2)
C30 0.032(2) 0.0380(19) 0.0283(17) -0.0104(15) 0.0041(15) -0.0109(17)
C31 0.041(2) 0.045(2) 0.0351(18) -0.0153(17) 0.0047(17) -0.0213(19)
C32 0.0191(19) 0.0394(19) 0.0365(18) -0.0245(16) 0.0001(15) -0.0039(15)
C33 0.040(3) 0.064(3) 0.040(2) -0.0151(19) 0.0013(18) -0.027(2)
C34 0.039(3) 0.063(3) 0.047(2) -0.019(2) -0.0047(19) -0.019(2)
C35 0.027(2) 0.0394(19) 0.0327(17) -0.0166(16) -0.0017(15) -0.0094(17)
C36 0.0211(19) 0.0412(19) 0.0279(16) -0.0178(15) -0.0003(14) -0.0027(16)
C37 0.042(3) 0.090(3) 0.047(2) -0.020(2) 0.011(2) -0.033(2)
C38 0.060(3) 0.060(2) 0.042(2) -0.015(2) -0.016(2) -0.027(2)
C39 0.035(2) 0.0303(17) 0.0267(16) -0.0096(14) 0.0017(15) -0.0082(16)
C40 0.045(3) 0.048(2) 0.048(2) -0.0270(19) 0.0085(19) -0.019(2)
C41 0.035(2) 0.051(2) 0.053(2) -0.024(2) -0.0044(19) -0.015(2)

loop_
_atom_type_symbol
_atom_type_description
_atom_type_scat_dispersion_real
_atom_type_scat_dispersion_imag
_atom_type_scat_source
C C 0.0033 0.0016 'International Tables Vol C Tables 4.2.6.8 and 6.1.1.4'
H H 0.0000 0.0000 'International Tables Vol C Tables 4.2.6.8 and 6.1.1.4'
Br Br -0.2901 2.4595 'International Tables Vol C Tables 4.2.6.8 and 6.1.1.4'
N N 0.0061 0.0033 'International Tables Vol C Tables 4.2.6.8 and 6.1.1.4'
O O 0.0106 0.0060 'International Tables Vol C Tables 4.2.6.8 and 6.1.1.4'

loop_
_geom_angle_atom_site_label_1
_geom_angle_atom_site_label_2
_geom_angle_atom_site_label_3
_geom_angle
_geom_angle_site_symmetry_1
_geom_angle_site_symmetry_3
C26 N2 C13 123.0(3) . .
C13 C11 C29 117.5(4) . .
C25 C11 C13 118.8(3) . .
C25 C11 C29 123.7(3) . .
N2 C13 C11 119.3(3) . .
N2 C13 C14 120.0(3) . .
C11 C13 C14 120.7(3) . .
O5 C14 C13 115.9(3) . .
O5 C14 C33 125.1(3) . .
C33 C14 C13 119.0(3) . .
C18 C15 C30 122.1(3) . .
N1 C15 C18 119.3(3) . .
N1 C15 C30 118.6(3) . .
C22 C16 C18 119.4(3) . .
C16 C18 C15 118.2(3) . .
C23 C18 C15 117.3(3) . .
C23 C18 C16 124.5(3) . .
C32 C20 Br2 118.8(2) 2_664 .
C36 C20 Br2 120.8(2) . .
C36 C20 C32 120.4(3) . 2_664
C24 C21 Br4 118.5(2) 2_655 .
C39 C21 Br4 121.1(3) . .
C39 C21 C24 120.4(3) . 2_655
C16 C22 C40 122.4(3) . .
C34 C23 C18 121.2(3) . .
C21 C24 C41 121.0(3) 2_655 .
C39 C24 C21 118.8(3) . 2_655
C39 C24 C41 120.2(3) . .
C37 C25 C11 119.6(4) . .
N2 C26 C38 119.8(4) . .
C31 N1 C15 122.1(3) . .
C38 C29 C11 120.0(3) . .
O6 C30 C15 116.5(3) . .
O6 C30 C40 126.2(3) . .
C40 C30 C15 117.3(3) . .
N1 C31 C34 120.6(3) . .
C20 C32 C35 120.7(3) 2_664 .
C36 C32 C20 118.8(3) . 2_664
C36 C32 C35 120.5(3) . .
C14 C33 C37 120.6(3) . .
C23 C34 C31 119.5(3) . .
O4 C35 O3 126.6(3) . .
O4 C35 C32 116.8(3) . .
O3 C35 C32 116.5(3) . .
C20 C36 Br1 120.3(2) . .
C20 C36 C32 120.8(3) . .
C32 C36 Br1 118.8(2) . .
C25 C37 C33 121.2(4) . .
C29 C38 C26 120.4(3) . .
C21 C39 Br3 120.8(3) . .
C24 C39 Br3 118.3(2) . .
C24 C39 C21 120.8(3) . .
C30 C40 C22 120.6(3) . .
O2 C41 C24 116.9(3) . .
O2 C41 O1 127.8(3) . .
O1 C41 C24 115.3(3) . .

loop_
_geom_bond_atom_site_label_1
_geom_bond_atom_site_label_2
_geom_bond_distance
_geom_bond_site_symmetry_2
Br1 C36 1.889(3) .
Br2 C20 1.892(3) .
Br3 C39 1.890(3) .
Br4 C21 1.887(3) .
O5 C14 1.349(4) .
O6 C30 1.325(4) .
N2 C13 1.355(4) .
N2 C26 1.325(4) .
O4 C35 1.239(4) .
C11 C13 1.403(4) .
C11 C25 1.401(5) .
C11 C29 1.422(5) .
O3 C35 1.249(4) .
C13 C14 1.410(4) .
C14 C33 1.354(5) .
C15 C18 1.406(4) .
C15 N1 1.365(4) .
C15 C30 1.419(4) .
C16 C18 1.406(4) .
C16 C22 1.358(5) .
O2 C41 1.235(4) .
C18 C23 1.399(5) .
C20 C32 1.398(4) 2_664
C20 C36 1.381(4) .
C21 C24 1.388(4) 2_655
C21 C39 1.387(4) .
C22 C40 1.397(5) .
C23 C34 1.354(5) .
C24 C21 1.388(4) 2_655
C24 C39 1.379(5) .
C24 C41 1.527(4) .
C25 C37 1.366(5) .
C26 C38 1.382(5) .
O1 C41 1.245(4) .
N1 C31 1.321(4) .
C29 C38 1.356(6) .
C30 C40 1.376(4) .
C31 C34 1.377(5) .
C32 C20 1.398(4) 2_664
C32 C35 1.526(4) .
C32 C36 1.388(4) .
C33 C37 1.399(5) .
